data_7015632
loop_
_publ_author_name
'Francisco, Carla'
'Gama, Sofia'
'Mendes, Filipa'
'Marques, Fernanda'
'Cordeiro Dos Santos, Isabel'
'Paulo, Ant\'onio'
'Santos, Isabel'
'Coimbra, Joana'
'Gabano, Elisabetta'
'Ravera, Mauro'

_publ_section_title
;
 Pt(ii) complexes with bidentate and tridentate pyrazolyl-containing
 chelators: synthesis, structural characterization and biological
 studies.
;
_journal_issue 21
_journal_name_full 'Dalton transactions (Cambridge, England : 2003)'
_journal_page_first 5781
_journal_page_last 5792
_journal_paper_doi 10.1039/c0dt01785j
_journal_volume 40
_journal_year 2011
_chemical_formula_sum 'C5 H9 Cl2 N3 Pt'
_chemical_formula_weight 377.14
_chemical_name_systematic
;
?
;
_space_group_IT_number 29
_symmetry_cell_setting orthorhombic
_symmetry_space_group_name_Hall 'P 2c -2ac'
_symmetry_space_group_name_H-M 'P c a 21'
_atom_sites_solution_hydrogens geom
_atom_sites_solution_primary direct
_atom_sites_solution_secondary difmap
_audit_creation_method SHELXL-97
_cell_angle_alpha 90.00
_cell_angle_beta 90.00
_cell_angle_gamma 90.00
_cell_formula_units_Z 4
_cell_length_a 16.7647(8)
_cell_length_b 6.2596(3)
_cell_length_c 8.2202(4)
_cell_measurement_reflns_used 2635
_cell_measurement_temperature 150(2)
_cell_measurement_theta_max 28.22
_cell_measurement_theta_min 2.43
_cell_volume 862.63(7)
_computing_cell_refinement 'Bruker SAINT, (Bruker, 2004)'
_computing_data_collection 'Bruker SMART, (Bruker, 2004)'
_computing_data_reduction 'Bruker SAINT, (Bruker, 2004)'
_computing_molecular_graphics ORTEP3(Farrugia,1997)
_computing_publication_material 'WinGX (Farrugia, 1999)'
_computing_structure_refinement 'SHELXL-97 (Sheldrick, 1997)'
_computing_structure_solution 'SIR97 (Altomare, 1999)'
_diffrn_ambient_temperature 150(2)
_diffrn_measured_fraction_theta_full 0.999
_diffrn_measured_fraction_theta_max 0.999
_diffrn_measurement_device_type 'Bruker-APEXII CCD'
_diffrn_measurement_method '\f and \w'
_diffrn_radiation_monochromator graphite
_diffrn_radiation_source 'fine-focus sealed tube'
_diffrn_radiation_type MoK\a
_diffrn_radiation_wavelength 0.71073
_diffrn_reflns_av_R_equivalents 0.0383
_diffrn_reflns_av_sigmaI/netI 0.0463
_diffrn_reflns_limit_h_max 18
_diffrn_reflns_limit_h_min -20
_diffrn_reflns_limit_k_max 7
_diffrn_reflns_limit_k_min -7
_diffrn_reflns_limit_l_max 7
_diffrn_reflns_limit_l_min -10
_diffrn_reflns_number 4918
_diffrn_reflns_theta_full 25.66
_diffrn_reflns_theta_max 25.66
_diffrn_reflns_theta_min 3.25
_exptl_absorpt_coefficient_mu 16.822
_exptl_absorpt_correction_T_max 0.7296
_exptl_absorpt_correction_T_min 0.1738
_exptl_absorpt_correction_type multi-scan
_exptl_absorpt_process_details '(SADABS; Sheldrick, 2004)'
_exptl_crystal_colour colourless
_exptl_crystal_density_diffrn 2.904
_exptl_crystal_density_method 'not measured'
_exptl_crystal_description plate
_exptl_crystal_F_000 688
_exptl_crystal_size_max 0.16
_exptl_crystal_size_mid 0.12
_exptl_crystal_size_min 0.02
_refine_diff_density_max 0.853
_refine_diff_density_min -0.739
_refine_diff_density_rms 0.129
_refine_ls_abs_structure_details 'Flack H D (1983), Acta Cryst. A39, 876-881'
_refine_ls_abs_structure_Flack -0.001(10)
_refine_ls_extinction_method none
_refine_ls_goodness_of_fit_ref 0.980
_refine_ls_hydrogen_treatment constr
_refine_ls_matrix_type full
_refine_ls_number_parameters 100
_refine_ls_number_reflns 1551
_refine_ls_number_restraints 1
_refine_ls_restrained_S_all 0.980
_refine_ls_R_factor_all 0.0215
_refine_ls_R_factor_gt 0.0195
_refine_ls_shift/su_max 0.000
_refine_ls_shift/su_mean 0.000
_refine_ls_structure_factor_coef Fsqd
_refine_ls_weighting_details 'calc w=1/[\s^2^(Fo^2^)+(0.0000P)^2^+0.0000P] where P=(Fo^2^+2Fc^2^)/3'
_refine_ls_weighting_scheme calc
_refine_ls_wR_factor_gt 0.0417
_refine_ls_wR_factor_ref 0.0424
_reflns_number_gt 1463
_reflns_number_total 1551
_reflns_threshold_expression >2sigma(I)
_cod_data_source_file c0dt01785j.txt
_cod_data_source_block eg261
_cod_depositor_comments
;
The following automatic conversions were performed:
'_symmetry_cell_setting' value 'Orthorhombic' changed to 'orthorhombic'
according to '/home/saulius/struct/CIF-dictionaries/cif_core.dic'
dictionary named 'cif_core.dic' version 2.4.1 from 2010-06-29.

Automatic conversion script
Id: cif_fix_enum 1555 2011-01-17 13:19:09Z saulius 
;
_cod_original_sg_symbol_H-M 'Pca2(1) '
_cod_database_code 7015632

loop_
_symmetry_equiv_pos_as_xyz
'x, y, z'
'-x, -y, z+1/2'
'x+1/2, -y, z'
'-x+1/2, y, z+1/2'

loop_
_atom_site_label
_atom_site_type_symbol
_atom_site_fract_x
_atom_site_fract_y
_atom_site_fract_z
_atom_site_U_iso_or_equiv
_atom_site_adp_type
_atom_site_occupancy
_atom_site_symmetry_multiplicity
_atom_site_calc_flag
_atom_site_refinement_flags
_atom_site_disorder_assembly
_atom_site_disorder_group
Pt1 Pt 0.508086(10) 0.20644(3) 0.78260(9) 0.01293(8) Uani 1 1 d . . .
Cl1 Cl 0.55884(10) 0.5219(2) 0.88576(19) 0.0209(3) Uani 1 1 d . . .
Cl2 Cl 0.63360(10) 0.0946(3) 0.71122(19) 0.0245(4) Uani 1 1 d . . .
N1 N 0.3964(3) 0.3031(7) 0.8406(6) 0.0166(12) Uani 1 1 d . . .
N2 N 0.3311(3) 0.2350(8) 0.7608(8) 0.0189(13) Uani 1 1 d . . .
N3 N 0.4682(3) -0.0762(8) 0.6893(6) 0.0178(12) Uani 1 1 d . . .
H3A H 0.4853 -0.0843 0.5830 0.021 Uiso 1 1 calc R . .
H3B H 0.4931 -0.1846 0.7452 0.021 Uiso 1 1 calc R . .
C1 C 0.3706(4) 0.4427(10) 0.9507(7) 0.0204(15) Uani 1 1 d . . .
H1 H 0.4036 0.5144 1.0271 0.025 Uiso 1 1 calc R . .
C2 C 0.2903(4) 0.4683(9) 0.9384(7) 0.0201(15) Uani 1 1 d . . .
H2 H 0.2578 0.5600 1.0024 0.024 Uiso 1 1 calc R . .
C3 C 0.2653(4) 0.3360(10) 0.8155(7) 0.0216(18) Uani 1 1 d . . .
H3 H 0.2123 0.3190 0.7768 0.026 Uiso 1 1 calc R . .
C4 C 0.3358(4) 0.0736(10) 0.6306(7) 0.0195(15) Uani 1 1 d . . .
H4A H 0.3631 0.1351 0.5347 0.023 Uiso 1 1 calc R . .
H4B H 0.2814 0.0306 0.5974 0.023 Uiso 1 1 calc R . .
C5 C 0.3815(4) -0.1206(10) 0.6908(7) 0.0217(15) Uani 1 1 d . . .
H5A H 0.3643 -0.1563 0.8028 0.026 Uiso 1 1 calc R . .
H5B H 0.3699 -0.2447 0.6200 0.026 Uiso 1 1 calc R . .

loop_
_atom_site_aniso_label
_atom_site_aniso_U_11
_atom_site_aniso_U_22
_atom_site_aniso_U_33
_atom_site_aniso_U_23
_atom_site_aniso_U_13
_atom_site_aniso_U_12
Pt1 0.01207(12) 0.01177(13) 0.01495(11) 0.0018(2) -0.0008(3) 0.00071(7)
Cl1 0.0210(9) 0.0152(9) 0.0264(8) -0.0007(6) -0.0041(7) -0.0025(6)
Cl2 0.0145(9) 0.0241(10) 0.0350(8) 0.0060(7) 0.0051(7) 0.0052(6)
N1 0.016(3) 0.014(3) 0.021(3) 0.000(2) -0.002(2) -0.006(2)
N2 0.015(3) 0.015(3) 0.027(4) 0.002(3) 0.004(3) -0.0033(17)
N3 0.026(3) 0.014(3) 0.013(2) -0.004(2) 0.004(2) 0.000(2)
C1 0.020(4) 0.022(4) 0.020(3) -0.001(3) 0.003(3) 0.000(3)
C2 0.022(4) 0.018(4) 0.020(3) 0.001(3) 0.007(3) 0.002(3)
C3 0.017(3) 0.018(4) 0.030(5) 0.005(3) 0.002(3) 0.000(2)
C4 0.015(4) 0.027(4) 0.016(3) -0.004(3) 0.001(3) -0.010(3)
C5 0.035(4) 0.016(4) 0.014(3) -0.005(3) 0.007(3) -0.009(3)

loop_
_atom_type_symbol
_atom_type_description
_atom_type_scat_dispersion_real
_atom_type_scat_dispersion_imag
_atom_type_scat_source
C C 0.0033 0.0016 'International Tables Vol C Tables 4.2.6.8 and 6.1.1.4'
H H 0.0000 0.0000 'International Tables Vol C Tables 4.2.6.8 and 6.1.1.4'
N N 0.0061 0.0033 'International Tables Vol C Tables 4.2.6.8 and 6.1.1.4'
Cl Cl 0.1484 0.1585 'International Tables Vol C Tables 4.2.6.8 and 6.1.1.4'
Pt Pt -1.7033 8.3905 'International Tables Vol C Tables 4.2.6.8 and 6.1.1.4'

loop_
_geom_angle_atom_site_label_1
_geom_angle_atom_site_label_2
_geom_angle_atom_site_label_3
_geom_angle
_geom_angle_site_symmetry_1
_geom_angle_site_symmetry_3
_geom_angle_publ_flag
N1 Pt1 N3 92.6(2) . . ?
N1 Pt1 Cl2 178.72(14) . . ?
N3 Pt1 Cl2 86.54(17) . . ?
N1 Pt1 Cl1 89.92(14) . . ?
N3 Pt1 Cl1 177.50(16) . . ?
Cl2 Pt1 Cl1 90.96(6) . . ?
C1 N1 N2 106.0(6) . . ?
C1 N1 Pt1 131.1(4) . . ?
N2 N1 Pt1 122.9(4) . . ?
N1 N2 C3 110.7(6) . . ?
N1 N2 C4 121.8(5) . . ?
C3 N2 C4 127.5(6) . . ?
C5 N3 Pt1 118.8(4) . . ?
N1 C1 C2 110.4(6) . . ?
C1 C2 C3 106.6(6) . . ?
N2 C3 C2 106.2(6) . . ?
N2 C4 C5 109.8(5) . . ?
N3 C5 C4 110.0(5) . . ?

loop_
_geom_bond_atom_site_label_1
_geom_bond_atom_site_label_2
_geom_bond_distance
_geom_bond_site_symmetry_2
_geom_bond_publ_flag
Pt1 N1 2.025(5) . ?
Pt1 N3 2.041(5) . ?
Pt1 Cl2 2.2938(16) . ?
Pt1 Cl1 2.3113(16) . ?
N1 C1 1.330(7) . ?
N1 N2 1.347(7) . ?
N2 C3 1.348(8) . ?
N2 C4 1.473(8) . ?
N3 C5 1.480(9) . ?
C1 C2 1.359(9) . ?
C2 C3 1.371(8) . ?
C4 C5 1.520(9) . ?
